data_1544391
loop_
_publ_author_name
'Shpanchenko, R.V.'
'Abakumov, A.M.'
'Antipov, E.V.'
'Nistor, L.'
'Tendeloo, Van, G.'
'Amelinckx, S.'

_publ_section_title
;
 Structural study of the new complex oxides Ba5-ySryR2-xAl2Zr1+xO12+x/2 (R
 = Gd-Lu, Y, Sc)
;
_journal_name_full 'Journal of Solid State Chemistry'
_journal_page_first 180
_journal_page_last 192
_journal_volume 118
_journal_year 1995
_chemical_formula_sum 'Ba4.5 O13.33 Sc1.33 Sr0.5 Zr1.67'
_chemical_name_common Ba4.5Sr0.5Sc1.33Zr1.67O13.33
_space_group_IT_number 194
_space_group_name_H-M_alt 'P 63/m m c'
_symmetry_space_group_name_Hall '-P 6c 2c'
_symmetry_space_group_name_H-M 'P 63/m m c'
_cell_angle_alpha 90
_cell_angle_beta 90
_cell_angle_gamma 120
_cell_formula_units_Z 2
_cell_length_a 5.81770(7)
_cell_length_b 5.81770(7)
_cell_length_c 24.1947(3)
_cell_volume 709.175(15)
_cod_data_source_file Ba4.5Sr0.5Sc1.33Zr1.67O13.33.cif
_cod_data_source_block Ba4.5Sr0.5Sc1.33Zr1.67O13.33
_cod_original_formula_sum 'Ba4.5 Sr0.5 Sc1.33 Zr1.67 O13.33'
_cod_database_code 1544391

loop_
_space_group_symop_operation_xyz
'x, y, z'
'-x, -y, -z'
'-y, x-y, z'
'y, -x+y, -z'
'-x+y, -x, z'
'x-y, x, -z'
'-x, -y, z+1/2'
'x, y, -z+1/2'
'y, -x+y, z+1/2'
'-y, x-y, -z+1/2'
'x-y, x, z+1/2'
'-x+y, -x, -z+1/2'
'y, x, -z'
'-y, -x, z'
'x-y, -y, -z'
'-x+y, y, z'
'-x, -x+y, -z'
'x, x-y, z'
'-y, -x, -z+1/2'
'y, x, z+1/2'
'-x+y, y, -z+1/2'
'x-y, -y, z+1/2'
'x, x-y, -z+1/2'
'-x, -x+y, z+1/2'

loop_
_atom_site_label
_atom_site_occupancy
_atom_site_fract_x
_atom_site_fract_y
_atom_site_fract_z
_atom_site_adp_type
_atom_site_B_iso_or_equiv
_atom_site_type_symbol
Ba1 1.0 0.000000 0.000000 0.3579(4) Biso 1.100000 Ba
BaSr 0.7500 0.666667 0.333333 0.5441(4) Biso 1.500000 Ba
BaSr 0.2500 0.666667 0.333333 0.5441(4) Biso 1.500000 Sr
Ba3 1.0 0.666667 0.333333 0.250000 Biso 4.133290 Ba
ZrSc 0.6667 0.000000 0.000000 0.000000 Biso 0.400000 Zr
ZrSc 0.3333 0.000000 0.000000 0.000000 Biso 0.400000 Sc
ScZr 0.5000 0.666667 0.333333 0.3993(7) Biso 1.100000 Sc
ScZr 0.5000 0.666667 0.333333 0.3993(7) Biso 1.100000 Zr
Al 1.0 0.666667 0.333333 0.817(2) Biso 0.200000 Al
O1 1.0 0.510(3) 0.020(3) 0.6530(10) Biso 0.800000 O
O2 1.0 0.328(8) 0.164(8) 0.4480(10) Biso 0.800000 O
O3 1.0 0.333333 0.666667 0.250000 Biso 0.800000 O
O4 0.3333 0.000000 0.000000 0.250000 Biso 0.800000 O

loop_
_atom_site_aniso_label
_atom_site_aniso_U_11
_atom_site_aniso_U_22
_atom_site_aniso_U_33
_atom_site_aniso_U_12
_atom_site_aniso_U_13
_atom_site_aniso_U_23
Ba1 0.00000 0.00000 0.00000 0.00000 0.00000 0.00000
BaSr 0.00000 0.00000 0.00000 0.00000 0.00000 0.00000
BaSr 0.00000 0.00000 0.00000 0.00000 0.00000 0.00000
Ba3 0.96460 0.96460 1.17077 0.48230 0.00000 0.00000
ZrSc 0.00000 0.00000 0.00000 0.00000 0.00000 0.00000
ZrSc 0.00000 0.00000 0.00000 0.00000 0.00000 0.00000
ScZr 0.00000 0.00000 0.00000 0.00000 0.00000 0.00000
ScZr 0.00000 0.00000 0.00000 0.00000 0.00000 0.00000
Al 0.00000 0.00000 0.00000 0.00000 0.00000 0.00000
O1 0.00000 0.00000 0.00000 0.00000 0.00000 0.00000
O2 0.00000 0.00000 0.00000 0.00000 0.00000 0.00000
O3 0.00000 0.00000 0.00000 0.00000 0.00000 0.00000
O4 0.00000 0.00000 0.00000 0.00000 0.00000 0.00000
